data_7209592
loop_
_publ_author_name
'Li, Min'
'Ling, Qian'
'Yang, Zhi'
'Li, Bao-Long'
'Li, Hai-Yan'

_publ_section_title
;
 Seven structural versatile coordination polymers based on a flexible
 bis(triazole) and polycarboxylate co-ligands: syntheses, structures and
 properties
;
_journal_issue 18
_journal_name_full CrystEngComm
_journal_page_first 3630
_journal_paper_doi 10.1039/c3ce00057e
_journal_volume 15
_journal_year 2013
_chemical_formula_moiety 'C24 H24 Mn N6 O4'
_chemical_formula_sum 'C24 H24 Mn N6 O4'
_chemical_formula_weight 515.43
_chemical_name_systematic
;
?
;
_space_group_IT_number 2
_symmetry_cell_setting triclinic
_symmetry_Int_Tables_number 2
_symmetry_space_group_name_Hall '-P 1'
_symmetry_space_group_name_H-M 'P -1'
_atom_sites_solution_hydrogens geom
_atom_sites_solution_primary direct
_atom_sites_solution_secondary difmap
_audit_creation_method SHELXL-97
_cell_angle_alpha 90.952(12)
_cell_angle_beta 91.597(11)
_cell_angle_gamma 100.868(14)
_cell_formula_units_Z 1
_cell_length_a 5.059(2)
_cell_length_b 9.540(4)
_cell_length_c 11.701(5)
_cell_measurement_reflns_used 1420
_cell_measurement_temperature 293(2)
_cell_measurement_theta_max 25.3
_cell_measurement_theta_min 3.5
_cell_volume 554.2(4)
_computing_cell_refinement CrystalClear
_computing_data_collection CrystalClear
_computing_data_reduction CrystalStructure
_computing_molecular_graphics 'Bruker SHELXTL'
_computing_publication_material 'Bruker SHELXTL'
_computing_structure_refinement 'SHELXL-97 (Sheldrick, 1997)'
_computing_structure_solution 'SHELXS-97 (Sheldrick, 1990)'
_diffrn_ambient_temperature 293(2)
_diffrn_detector_area_resol_mean 7.31
_diffrn_measured_fraction_theta_full 0.994
_diffrn_measured_fraction_theta_max 0.994
_diffrn_measurement_device_type 'Rigaku Mercury CCD'
_diffrn_measurement_method \w
_diffrn_radiation_monochromator graphite
_diffrn_radiation_source 'fine-focus sealed tube'
_diffrn_radiation_type MoK\a
_diffrn_radiation_wavelength 0.71070
_diffrn_reflns_av_R_equivalents 0.0703
_diffrn_reflns_av_sigmaI/netI 0.0948
_diffrn_reflns_limit_h_max 6
_diffrn_reflns_limit_h_min -6
_diffrn_reflns_limit_k_max 11
_diffrn_reflns_limit_k_min -11
_diffrn_reflns_limit_l_max 14
_diffrn_reflns_limit_l_min -14
_diffrn_reflns_number 5416
_diffrn_reflns_theta_full 25.35
_diffrn_reflns_theta_max 25.35
_diffrn_reflns_theta_min 3.48
_diffrn_standards_decay_% 0
_diffrn_standards_interval_count 0
_diffrn_standards_interval_time 0
_diffrn_standards_number 0
_exptl_absorpt_coefficient_mu 0.642
_exptl_absorpt_correction_T_max 0.9386
_exptl_absorpt_correction_T_min 0.8823
_exptl_absorpt_correction_type multi-scan
_exptl_absorpt_process_details 'Jacobson, R. (1998) Private communication'
_exptl_crystal_colour colorless
_exptl_crystal_density_diffrn 1.544
_exptl_crystal_density_method 'not measured'
_exptl_crystal_description block
_exptl_crystal_F_000 267
_exptl_crystal_size_max 0.20
_exptl_crystal_size_mid 0.15
_exptl_crystal_size_min 0.10
_refine_diff_density_max 0.323
_refine_diff_density_min -0.458
_refine_diff_density_rms 0.077
_refine_ls_extinction_method none
_refine_ls_goodness_of_fit_ref 1.045
_refine_ls_hydrogen_treatment constrain
_refine_ls_matrix_type full
_refine_ls_number_parameters 162
_refine_ls_number_reflns 2006
_refine_ls_number_restraints 0
_refine_ls_restrained_S_all 1.045
_refine_ls_R_factor_all 0.1064
_refine_ls_R_factor_gt 0.0604
_refine_ls_shift/su_max 0.000
_refine_ls_shift/su_mean 0.000
_refine_ls_structure_factor_coef Fsqd
_refine_ls_weighting_details 'calc w=1/[\s^2^(Fo^2^)+(0.0625P)^2^+0.0000P] where P=(Fo^2^+2Fc^2^)/3'
_refine_ls_weighting_scheme calc
_refine_ls_wR_factor_gt 0.1230
_refine_ls_wR_factor_ref 0.1451
_reflns_number_gt 1290
_reflns_number_total 2006
_reflns_threshold_expression >2sigma(I)
_cod_data_source_file c3ce00057e.txt
_cod_data_source_block Mn-tmtz-1,4-bdc(3)
_cod_depositor_comments
;
The following automatic conversions were performed:

'_symmetry_cell_setting' value 'Triclinic' changed to 'triclinic'
according to /home/saulius/struct/CIF-dictionaries/cif_core.dic
dictionary named 'cif_core.dic' version 2.4.2 from
2011-04-26.

'_exptl_absorpt_correction_type' value 'Multi-scan'
changed to 'multi-scan' according to
/home/saulius/struct/CIF-dictionaries/cif_core.dic dictionary named
'cif_core.dic' version 2.4.2 from 2011-04-26.

Automatic conversion script
Id: cif_fix_values 1891 2012-01-12 08:04:46Z andrius 
;
_cod_original_cell_volume 554.3(4)
_cod_original_sg_symbol_H-M P-1
_cod_database_code 7209592

loop_
_symmetry_equiv_pos_as_xyz
'x, y, z'
'-x, -y, -z'

loop_
_atom_site_label
_atom_site_type_symbol
_atom_site_fract_x
_atom_site_fract_y
_atom_site_fract_z
_atom_site_U_iso_or_equiv
_atom_site_adp_type
_atom_site_occupancy
_atom_site_symmetry_multiplicity
_atom_site_calc_flag
_atom_site_refinement_flags
Mn1 Mn 0.5000 0.5000 0.0000 0.0325(3) Uani 1 2 d S
O1 O 0.8669(5) 0.6235(3) 0.0784(2) 0.0353(7) Uani 1 1 d .
O2 O 1.2854(6) 0.6767(3) 0.0126(3) 0.0430(8) Uani 1 1 d .
N1 N 0.3744(8) 0.3058(4) 0.3363(3) 0.0458(10) Uani 1 1 d .
N2 N 0.1673(9) 0.3779(5) 0.3393(4) 0.0672(14) Uani 1 1 d .
N3 N 0.3823(7) 0.4167(4) 0.1742(3) 0.0371(9) Uani 1 1 d .
C1 C 0.2075(9) 0.1076(5) 0.4661(4) 0.0437(12) Uani 1 1 d .
C2 C 0.1557(9) -0.0235(5) 0.4069(4) 0.0427(12) Uani 1 1 d .
C3 C -0.0539(10) -0.1319(5) 0.4396(4) 0.0446(12) Uani 1 1 d .
C4 C 0.4405(10) 0.2225(5) 0.4329(4) 0.0529(13) Uani 1 1 d .
H4A H 0.4961 0.2864 0.4981 0.063 Uiso 1 1 calc R
H4B H 0.5914 0.1782 0.4136 0.063 Uiso 1 1 calc R
C5 C 0.3238(10) -0.0468(6) 0.3047(4) 0.0622(15) Uani 1 1 d .
H5A H 0.2824 -0.1455 0.2808 0.093 Uiso 1 1 calc R
H5B H 0.5116 -0.0211 0.3260 0.093 Uiso 1 1 calc R
H5C H 0.2833 0.0115 0.2429 0.093 Uiso 1 1 calc R
C6 C -0.1056(12) -0.2751(6) 0.3773(5) 0.0683(16) Uani 1 1 d .
H6A H -0.2085 -0.2690 0.3080 0.102 Uiso 1 1 calc R
H6B H -0.2043 -0.3460 0.4251 0.102 Uiso 1 1 calc R
H6C H 0.0630 -0.3010 0.3592 0.102 Uiso 1 1 calc R
C7 C 0.1839(10) 0.4421(5) 0.2403(4) 0.0533(13) Uani 1 1 d .
H7A H 0.0659 0.5011 0.2179 0.064 Uiso 1 1 calc R
C8 C 0.4978(9) 0.3298(5) 0.2389(4) 0.0439(12) Uani 1 1 d .
H8A H 0.6456 0.2913 0.2180 0.053 Uiso 1 1 calc R
C9 C 1.0269(7) 0.8583(4) 0.0157(4) 0.0283(9) Uani 1 1 d .
C10 C 0.8247(8) 0.9127(4) 0.0678(4) 0.0342(10) Uani 1 1 d .
H10A H 0.7044 0.8544 0.1134 0.041 Uiso 1 1 calc R
C11 C 0.7997(8) 1.0528(4) 0.0527(4) 0.0345(10) Uani 1 1 d .
H11A H 0.6639 1.0880 0.0892 0.041 Uiso 1 1 calc R
C12 C 1.0622(8) 0.7073(4) 0.0358(4) 0.0320(10) Uani 1 1 d .

loop_
_atom_site_aniso_label
_atom_site_aniso_U_11
_atom_site_aniso_U_22
_atom_site_aniso_U_33
_atom_site_aniso_U_23
_atom_site_aniso_U_13
_atom_site_aniso_U_12
Mn1 0.0370(5) 0.0230(5) 0.0406(6) 0.0101(4) 0.0094(4) 0.0114(4)
O1 0.0405(16) 0.0222(15) 0.0453(19) 0.0095(13) 0.0089(14) 0.0090(13)
O2 0.0357(17) 0.0222(15) 0.075(2) 0.0091(15) 0.0117(16) 0.0128(13)
N1 0.049(2) 0.052(2) 0.041(2) 0.0204(19) 0.007(2) 0.0194(19)
N2 0.076(3) 0.091(3) 0.051(3) 0.036(3) 0.029(2) 0.051(3)
N3 0.039(2) 0.034(2) 0.041(2) 0.0094(17) 0.0113(18) 0.0099(17)
C1 0.048(3) 0.057(3) 0.032(3) 0.022(2) 0.004(2) 0.022(2)
C2 0.054(3) 0.049(3) 0.033(3) 0.014(2) 0.009(2) 0.028(2)
C3 0.060(3) 0.048(3) 0.033(3) 0.012(2) -0.001(2) 0.027(2)
C4 0.052(3) 0.062(3) 0.047(3) 0.023(3) 0.005(3) 0.015(3)
C5 0.069(4) 0.084(4) 0.043(3) 0.007(3) 0.016(3) 0.039(3)
C6 0.090(4) 0.056(4) 0.062(4) 0.002(3) 0.010(3) 0.018(3)
C7 0.062(3) 0.056(3) 0.051(3) 0.023(3) 0.019(3) 0.031(3)
C8 0.044(3) 0.043(3) 0.051(3) 0.018(2) 0.007(2) 0.020(2)
C9 0.027(2) 0.020(2) 0.039(2) 0.0026(18) 0.0001(19) 0.0096(17)
C10 0.035(2) 0.027(2) 0.042(3) 0.0079(19) 0.010(2) 0.0099(19)
C11 0.037(2) 0.026(2) 0.044(3) 0.0036(19) 0.011(2) 0.0122(19)
C12 0.037(2) 0.024(2) 0.038(3) 0.0003(19) -0.002(2) 0.0110(19)

loop_
_atom_type_symbol
_atom_type_description
_atom_type_scat_dispersion_real
_atom_type_scat_dispersion_imag
_atom_type_scat_source
C C 0.0033 0.0016 'International Tables Vol C Tables 4.2.6.8 and 6.1.1.4'
H H 0.0000 0.0000 'International Tables Vol C Tables 4.2.6.8 and 6.1.1.4'
N N 0.0061 0.0033 'International Tables Vol C Tables 4.2.6.8 and 6.1.1.4'
O O 0.0106 0.0060 'International Tables Vol C Tables 4.2.6.8 and 6.1.1.4'
Mn Mn 0.3368 0.7283 'International Tables Vol C Tables 4.2.6.8 and 6.1.1.4'

loop_
_geom_angle_atom_site_label_1
_geom_angle_atom_site_label_2
_geom_angle_atom_site_label_3
_geom_angle
_geom_angle_site_symmetry_1
_geom_angle_site_symmetry_3
O1 Mn1 O1 180.00(14) 2_665 .
O1 Mn1 O2 93.05(11) 2_665 2_765
O1 Mn1 O2 86.95(11) . 2_765
O1 Mn1 O2 86.95(11) 2_665 1_455
O1 Mn1 O2 93.05(11) . 1_455
O2 Mn1 O2 180.00(17) 2_765 1_455
O1 Mn1 N3 91.40(11) 2_665 .
O1 Mn1 N3 88.60(11) . .
O2 Mn1 N3 85.83(12) 2_765 .
O2 Mn1 N3 94.17(12) 1_455 .
O1 Mn1 N3 88.60(11) 2_665 2_665
O1 Mn1 N3 91.40(11) . 2_665
O2 Mn1 N3 94.17(12) 2_765 2_665
O2 Mn1 N3 85.83(12) 1_455 2_665
N3 Mn1 N3 180.00(16) . 2_665
C12 O1 Mn1 131.3(3) . .
C12 O2 Mn1 143.1(3) . 1_655
C8 N1 N2 109.4(4) . .
C8 N1 C4 129.0(4) . .
N2 N1 C4 121.5(4) . .
C7 N2 N1 102.3(4) . .
C8 N3 C7 101.9(4) . .
C8 N3 Mn1 128.3(3) . .
C7 N3 Mn1 129.7(3) . .
C2 C1 C3 120.7(4) . 2_556
C2 C1 C4 119.9(4) . .
C3 C1 C4 119.3(5) 2_556 .
C1 C2 C3 120.2(4) . .
C1 C2 C5 119.7(4) . .
C3 C2 C5 120.1(4) . .
C2 C3 C1 119.1(4) . 2_556
C2 C3 C6 120.2(4) . .
C1 C3 C6 120.7(5) 2_556 .
N1 C4 C1 113.1(4) . .
N1 C4 H4A 109.0 . .
C1 C4 H4A 109.0 . .
N1 C4 H4B 109.0 . .
C1 C4 H4B 109.0 . .
H4A C4 H4B 107.8 . .
C2 C5 H5A 109.5 . .
C2 C5 H5B 109.5 . .
H5A C5 H5B 109.5 . .
C2 C5 H5C 109.5 . .
H5A C5 H5C 109.5 . .
H5B C5 H5C 109.5 . .
C3 C6 H6A 109.5 . .
C3 C6 H6B 109.5 . .
H6A C6 H6B 109.5 . .
C3 C6 H6C 109.5 . .
H6A C6 H6C 109.5 . .
H6B C6 H6C 109.5 . .
N2 C7 N3 115.4(4) . .
N2 C7 H7A 122.3 . .
N3 C7 H7A 122.3 . .
N1 C8 N3 110.9(4) . .
N1 C8 H8A 124.5 . .
N3 C8 H8A 124.5 . .
C11 C9 C10 118.3(4) 2_775 .
C11 C9 C12 120.9(4) 2_775 .
C10 C9 C12 120.8(4) . .
C11 C10 C9 120.6(4) . .
C11 C10 H10A 119.7 . .
C9 C10 H10A 119.7 . .
C10 C11 C9 121.1(4) . 2_775
C10 C11 H11A 119.5 . .
C9 C11 H11A 119.5 2_775 .
O2 C12 O1 125.6(4) . .
O2 C12 C9 117.2(4) . .
O1 C12 C9 117.1(4) . .

loop_
_geom_bond_atom_site_label_1
_geom_bond_atom_site_label_2
_geom_bond_distance
_geom_bond_site_symmetry_2
Mn1 O1 2.172(3) 2_665
Mn1 O1 2.172(3) .
Mn1 O2 2.175(3) 2_765
Mn1 O2 2.175(3) 1_455
Mn1 N3 2.255(4) .
Mn1 N3 2.255(4) 2_665
O1 C12 1.268(5) .
O2 C12 1.254(5) .
O2 Mn1 2.175(3) 1_655
N1 C8 1.317(6) .
N1 N2 1.359(5) .
N1 C4 1.459(6) .
N2 C7 1.316(6) .
N3 C8 1.334(5) .
N3 C7 1.339(6) .
C1 C2 1.396(6) .
C1 C3 1.408(6) 2_556
C1 C4 1.515(6) .
C2 C3 1.401(6) .
C2 C5 1.524(6) .
C3 C1 1.408(6) 2_556
C3 C6 1.512(7) .
C4 H4A 0.9700 .
C4 H4B 0.9700 .
C5 H5A 0.9600 .
C5 H5B 0.9600 .
C5 H5C 0.9600 .
C6 H6A 0.9600 .
C6 H6B 0.9600 .
C6 H6C 0.9600 .
C7 H7A 0.9300 .
C8 H8A 0.9300 .
C9 C11 1.382(6) 2_775
C9 C10 1.383(5) .
C9 C12 1.506(5) .
C10 C11 1.380(5) .
C10 H10A 0.9300 .
C11 C9 1.382(6) 2_775
C11 H11A 0.9300 .

loop_
_geom_torsion_atom_site_label_1
_geom_torsion_atom_site_label_2
_geom_torsion_atom_site_label_3
_geom_torsion_atom_site_label_4
_geom_torsion
_geom_torsion_site_symmetry_1
_geom_torsion_site_symmetry_4
O2 Mn1 O1 C12 93.9(3) 2_765 .
O2 Mn1 O1 C12 -86.1(3) 1_455 .
N3 Mn1 O1 C12 179.8(3) . .
N3 Mn1 O1 C12 -0.2(3) 2_665 .
C8 N1 N2 C7 -0.2(6) . .
C4 N1 N2 C7 177.3(4) . .
O1 Mn1 N3 C8 112.3(4) 2_665 .
O1 Mn1 N3 C8 -67.7(4) . .
O2 Mn1 N3 C8 19.3(4) 2_765 .
O2 Mn1 N3 C8 -160.7(4) 1_455 .
O1 Mn1 N3 C7 -68.8(4) 2_665 .
O1 Mn1 N3 C7 111.2(4) . .
O2 Mn1 N3 C7 -161.8(4) 2_765 .
O2 Mn1 N3 C7 18.2(4) 1_455 .
C3 C1 C2 C3 1.1(7) 2_556 .
C4 C1 C2 C3 177.9(4) . .
C3 C1 C2 C5 179.6(4) 2_556 .
C4 C1 C2 C5 -3.6(6) . .
C1 C2 C3 C1 -1.1(7) . 2_556
C5 C2 C3 C1 -179.6(4) . 2_556
C1 C2 C3 C6 -178.5(4) . .
C5 C2 C3 C6 3.0(6) . .
C8 N1 C4 C1 -125.2(5) . .
N2 N1 C4 C1 57.7(6) . .
C2 C1 C4 N1 82.7(5) . .
C3 C1 C4 N1 -100.5(5) 2_556 .
N1 N2 C7 N3 0.3(6) . .
C8 N3 C7 N2 -0.3(6) . .
Mn1 N3 C7 N2 -179.4(3) . .
N2 N1 C8 N3 0.1(6) . .
C4 N1 C8 N3 -177.3(4) . .
C7 N3 C8 N1 0.1(5) . .
Mn1 N3 C8 N1 179.3(3) . .
C11 C9 C10 C11 -0.8(7) 2_775 .
C12 C9 C10 C11 177.5(4) . .
C9 C10 C11 C9 0.8(7) . 2_775
Mn1 O2 C12 O1 9.4(8) 1_655 .
Mn1 O2 C12 C9 -173.2(3) 1_655 .
Mn1 O1 C12 O2 -100.5(5) . .
Mn1 O1 C12 C9 82.1(4) . .
C11 C9 C12 O2 17.0(6) 2_775 .
C10 C9 C12 O2 -161.3(4) . .
C11 C9 C12 O1 -165.4(4) 2_775 .
C10 C9 C12 O1 16.3(6) . .
